data_2225878
loop_
_publ_author_name
'Zhang, Ying-jun'
'Zhu, Xue-wen'
'Qian, Heng-yu'
'Yin, Zhi-gang'
'Zhang, Chun-xia'

_publ_section_title
;
 An orthorhombic polymorph of 1-benzyl-1<i>H</i>-benzimidazole
;
_journal_coeditor_code HB5418
_journal_issue 5
_journal_name_full 'Acta Crystallographica Section E'
_journal_page_first o1208
_journal_paper_doi 10.1107/S1600536810015114
_journal_volume 66
_journal_year 2010
_chemical_formula_iupac 'C14 H12 N2'
_chemical_formula_moiety 'C14 H12 N2'
_chemical_formula_sum 'C14 H12 N2'
_chemical_formula_weight 208.26
_chemical_melting_point 387
_chemical_name_systematic
;
1-benzyl-1<i>H</i>-benzimidazole
;
_space_group_IT_number 19
_symmetry_cell_setting orthorhombic
_symmetry_space_group_name_Hall 'P 2ac 2ab'
_symmetry_space_group_name_H-M 'P 21 21 21'
_atom_sites_solution_hydrogens geom
_atom_sites_solution_primary direct
_atom_sites_solution_secondary difmap
_audit_creation_method SHELXL-97
_cell_angle_alpha 90.00
_cell_angle_beta 90.00
_cell_angle_gamma 90.00
_cell_formula_units_Z 4
_cell_length_a 6.124(3)
_cell_length_b 7.443(4)
_cell_length_c 23.860(8)
_cell_measurement_reflns_used 500
_cell_measurement_temperature 293(2)
_cell_measurement_theta_max 26.2
_cell_measurement_theta_min 3.2
_cell_volume 1087.6(9)
_computing_cell_refinement 'CrysAlis Pro (Oxford Diffraction, 2008)'
_computing_data_collection 'CrysAlis Pro (Oxford Diffraction, 2008)'
_computing_data_reduction 'CrysAlis Pro (Oxford Diffraction, 2008)'
_computing_molecular_graphics 'XP in SHELXTL (Sheldrick, 2008)'
_computing_publication_material 'SHELXL97 (Sheldrick, 2008)'
_computing_structure_refinement 'SHELXL97 (Sheldrick, 2008)'
_computing_structure_solution 'SHELXS97 (Sheldrick, 2008)'
_diffrn_ambient_temperature 293(2)
_diffrn_measured_fraction_theta_full 0.998
_diffrn_measured_fraction_theta_max 0.998
_diffrn_measurement_device_type 'Oxford Diffraction Xcalibur Eos Gemini'
_diffrn_measurement_method '\f and \w'
_diffrn_radiation_monochromator graphite
_diffrn_radiation_type MoK\a
_diffrn_radiation_wavelength 0.71073
_diffrn_reflns_av_R_equivalents 0.0685
_diffrn_reflns_av_sigmaI/netI 0.1253
_diffrn_reflns_limit_h_max 7
_diffrn_reflns_limit_h_min -7
_diffrn_reflns_limit_k_max 6
_diffrn_reflns_limit_k_min -9
_diffrn_reflns_limit_l_max 29
_diffrn_reflns_limit_l_min -22
_diffrn_reflns_number 3168
_diffrn_reflns_theta_full 26.24
_diffrn_reflns_theta_max 26.24
_diffrn_reflns_theta_min 3.23
_diffrn_standards_decay_% 0
_diffrn_standards_interval_time 0
_diffrn_standards_number 1886
_exptl_absorpt_coefficient_mu 0.076
_exptl_absorpt_correction_type none
_exptl_crystal_colour colorless
_exptl_crystal_density_diffrn 1.272
_exptl_crystal_density_method 'not measured'
_exptl_crystal_description block
_exptl_crystal_F_000 440
_exptl_crystal_size_max 0.25
_exptl_crystal_size_mid 0.20
_exptl_crystal_size_min 0.18
_refine_diff_density_max 0.193
_refine_diff_density_min -0.198
_refine_ls_abs_structure_details none
_refine_ls_extinction_coef 0.022(5)
_refine_ls_extinction_expression Fc^*^=kFc[1+0.001xFc^2^\l^3^/sin(2\q)]^-1/4^
_refine_ls_extinction_method 'SHELXL97 (Sheldrick, 2008)'
_refine_ls_goodness_of_fit_ref 0.977
_refine_ls_hydrogen_treatment mixed
_refine_ls_matrix_type full
_refine_ls_number_parameters 154
_refine_ls_number_reflns 1886
_refine_ls_number_restraints 0
_refine_ls_restrained_S_all 0.977
_refine_ls_R_factor_all 0.1618
_refine_ls_R_factor_gt 0.0675
_refine_ls_shift/su_max 0.000
_refine_ls_shift/su_mean 0.000
_refine_ls_structure_factor_coef Fsqd
_refine_ls_weighting_details 'calc w=1/[\s^2^(Fo^2^)+(0.0605P)^2^] where P=(Fo^2^+2Fc^2^)/3'
_refine_ls_weighting_scheme calc
_refine_ls_wR_factor_gt 0.1312
_refine_ls_wR_factor_ref 0.1483
_reflns_number_gt 892
_reflns_number_total 1886
_reflns_threshold_expression I>2\s(I)
_cod_data_source_file hb5418.cif
_cod_data_source_block I
_cod_original_cell_volume 1087.6(8)
_cod_database_code 2225878
_cod_database_fobs_code 2225878

loop_
_symmetry_equiv_pos_as_xyz
'x, y, z'
'-x+1/2, -y, z+1/2'
'-x, y+1/2, -z+1/2'
'x+1/2, -y+1/2, -z'

loop_
_atom_site_type_symbol
_atom_site_label
_atom_site_fract_x
_atom_site_fract_y
_atom_site_fract_z
_atom_site_U_iso_or_equiv
_atom_site_adp_type
_atom_site_calc_flag
_atom_site_refinement_flags
_atom_site_occupancy
_atom_site_disorder_assembly
_atom_site_disorder_group
N N1 0.9512(6) 0.9532(5) 0.13981(13) 0.0379(9) Uani d . 1 . .
C C2 0.9503(7) 1.1255(6) 0.16196(16) 0.0376(11) Uani d . 1 . .
C C7 0.7567(8) 0.8802(8) 0.15157(18) 0.0515(13) Uani d . 1 . .
H H7 0.7190 0.7639 0.1411 0.062 Uiso calc R 1 . .
N N2 0.6248(7) 0.9861(7) 0.17888(16) 0.0614(13) Uani d . 1 . .
C C3 1.1077(8) 1.2581(7) 0.16401(18) 0.0524(14) Uani d . 1 . .
H H3 1.2438 1.2429 0.1474 0.063 Uiso calc R 1 . .
C C10 0.9963(8) 0.9160(6) 0.01210(18) 0.0463(13) Uani d . 1 . .
H H10 0.8689 0.8567 0.0224 0.056 Uiso calc R 1 . .
C C9 1.1566(7) 0.9393(6) 0.05047(16) 0.0379(11) Uani d . 1 . .
C C14 1.3448(8) 1.0270(7) 0.03496(18) 0.0478(13) Uani d . 1 . .
H H14 1.4553 1.0447 0.0611 0.057 Uiso calc R 1 . .
C C8 1.1293(10) 0.8674(8) 0.1093(2) 0.0502(13) Uani d . 1 . .
C C13 1.3702(9) 1.0881(7) -0.0187(2) 0.0567(15) Uani d . 1 . .
H H13 1.4984 1.1465 -0.0290 0.068 Uiso calc R 1 . .
C C11 1.0182(9) 0.9782(7) -0.04190(18) 0.0564(14) Uani d . 1 . .
H H11 0.9057 0.9624 -0.0676 0.068 Uiso calc R 1 . .
C C1 0.7441(8) 1.1405(8) 0.18669(18) 0.0484(14) Uani d . 1 . .
C C5 0.8491(14) 1.4320(9) 0.2169(2) 0.0766(19) Uani d . 1 . .
H H5 0.8180 1.5377 0.2362 0.092 Uiso calc R 1 . .
C C4 1.0542(12) 1.4117(8) 0.1914(2) 0.0692(17) Uani d . 1 . .
H H4 1.1550 1.5049 0.1934 0.083 Uiso calc R 1 . .
C C12 1.2063(9) 1.0635(6) -0.05752(19) 0.0570(15) Uani d . 1 . .
H H12 1.2236 1.1045 -0.0941 0.068 Uiso calc R 1 . .
C C6 0.6953(10) 1.3013(9) 0.21424(19) 0.0647(17) Uani d . 1 . .
H H6 0.5588 1.3184 0.2305 0.078 Uiso calc R 1 . .
H H8B 1.274(8) 0.887(6) 0.1303(18) 0.058(15) Uiso d . 1 . .
H H8A 1.078(7) 0.746(6) 0.1111(16) 0.046(13) Uiso d . 1 . .

loop_
_atom_site_aniso_label
_atom_site_aniso_U_11
_atom_site_aniso_U_22
_atom_site_aniso_U_33
_atom_site_aniso_U_12
_atom_site_aniso_U_13
_atom_site_aniso_U_23
N1 0.037(2) 0.043(2) 0.0343(18) -0.002(2) 0.0042(18) 0.0001(19)
C2 0.043(3) 0.047(3) 0.023(2) 0.001(3) -0.011(2) 0.000(2)
C7 0.045(3) 0.057(3) 0.052(3) -0.010(3) 0.000(3) 0.009(3)
N2 0.051(3) 0.081(3) 0.052(3) 0.001(3) 0.008(2) -0.001(3)
C3 0.059(3) 0.051(3) 0.048(3) -0.005(3) -0.017(3) 0.004(3)
C10 0.051(3) 0.046(3) 0.042(2) -0.013(3) 0.005(3) -0.007(2)
C9 0.039(3) 0.038(3) 0.037(2) 0.003(3) -0.001(3) -0.011(2)
C14 0.041(3) 0.054(3) 0.049(3) -0.003(3) -0.002(3) -0.007(3)
C8 0.053(3) 0.052(3) 0.045(3) 0.007(3) 0.004(3) 0.005(3)
C13 0.054(3) 0.053(4) 0.063(3) -0.007(3) 0.022(3) -0.006(3)
C11 0.064(3) 0.061(3) 0.044(3) -0.004(3) -0.008(3) -0.003(3)
C1 0.048(3) 0.072(4) 0.025(2) 0.021(3) 0.007(3) 0.006(3)
C5 0.119(6) 0.069(4) 0.042(3) 0.032(5) -0.038(4) -0.026(3)
C4 0.095(5) 0.053(4) 0.060(3) 0.003(3) -0.025(4) -0.006(3)
C12 0.078(4) 0.048(3) 0.045(3) 0.003(3) 0.016(3) -0.003(3)
C6 0.072(4) 0.090(5) 0.032(3) 0.029(4) 0.002(3) -0.010(3)

loop_
_atom_type_symbol
_atom_type_description
_atom_type_scat_dispersion_real
_atom_type_scat_dispersion_imag
_atom_type_scat_source
C C 0.0033 0.0016 'International Tables Vol C Tables 4.2.6.8 and 6.1.1.4'
H H 0.0000 0.0000 'International Tables Vol C Tables 4.2.6.8 and 6.1.1.4'
N N 0.0061 0.0033 'International Tables Vol C Tables 4.2.6.8 and 6.1.1.4'

loop_
_geom_angle_atom_site_label_1
_geom_angle_atom_site_label_2
_geom_angle_atom_site_label_3
_geom_angle_site_symmetry_1
_geom_angle_site_symmetry_3
_geom_angle
_geom_angle_publ_flag
C7 N1 C2 . . 107.0(4) ?
C7 N1 C8 . . 126.3(4) ?
C2 N1 C8 . . 126.7(4) ?
C3 C2 N1 . . 132.2(4) ?
C3 C2 C1 . . 124.0(5) ?
N1 C2 C1 . . 103.8(4) ?
N2 C7 N1 . . 114.3(5) ?
N2 C7 H7 . . 122.9 ?
N1 C7 H7 . . 122.9 ?
C7 N2 C1 . . 104.1(4) ?
C4 C3 C2 . . 116.8(5) ?
C4 C3 H3 . . 121.6 ?
C2 C3 H3 . . 121.6 ?
C9 C10 C11 . . 121.3(5) ?
C9 C10 H10 . . 119.4 ?
C11 C10 H10 . . 119.4 ?
C10 C9 C14 . . 119.1(4) ?
C10 C9 C8 . . 120.2(5) ?
C14 C9 C8 . . 120.7(4) ?
C13 C14 C9 . . 120.4(5) ?
C13 C14 H14 . . 119.8 ?
C9 C14 H14 . . 119.8 ?
N1 C8 C9 . . 113.0(4) ?
N1 C8 H8B . . 110(2) ?
C9 C8 H8B . . 108(2) ?
N1 C8 H8A . . 98(3) ?
C9 C8 H8A . . 114(2) ?
H8B C8 H8A . . 113(4) ?
C14 C13 C12 . . 120.1(5) ?
C14 C13 H13 . . 119.9 ?
C12 C13 H13 . . 119.9 ?
C12 C11 C10 . . 119.6(5) ?
C12 C11 H11 . . 120.2 ?
C10 C11 H11 . . 120.2 ?
N2 C1 C6 . . 131.7(5) ?
N2 C1 C2 . . 110.9(4) ?
C6 C1 C2 . . 117.4(6) ?
C6 C5 C4 . . 121.6(5) ?
C6 C5 H5 . . 119.2 ?
C4 C5 H5 . . 119.2 ?
C3 C4 C5 . . 121.1(6) ?
C3 C4 H4 . . 119.5 ?
C5 C4 H4 . . 119.5 ?
C11 C12 C13 . . 119.5(4) ?
C11 C12 H12 . . 120.3 ?
C13 C12 H12 . . 120.3 ?
C5 C6 C1 . . 119.2(6) ?
C5 C6 H6 . . 120.4 ?
C1 C6 H6 . . 120.4 ?

loop_
_geom_bond_atom_site_label_1
_geom_bond_atom_site_label_2
_geom_bond_site_symmetry_2
_geom_bond_distance
_geom_bond_publ_flag
N1 C7 . 1.339(6) ?
N1 C2 . 1.387(5) ?
N1 C8 . 1.459(6) ?
C2 C3 . 1.380(6) ?
C2 C1 . 1.398(6) ?
C7 N2 . 1.303(6) ?
C7 H7 . 0.9300 ?
N2 C1 . 1.374(6) ?
C3 C4 . 1.358(7) ?
C3 H3 . 0.9300 ?
C10 C9 . 1.354(5) ?
C10 C11 . 1.376(6) ?
C10 H10 . 0.9300 ?
C9 C14 . 1.375(6) ?
C9 C8 . 1.511(6) ?
C14 C13 . 1.367(6) ?
C14 H14 . 0.9300 ?
C8 H8B . 1.03(5) ?
C8 H8A . 0.96(5) ?
C13 C12 . 1.379(6) ?
C13 H13 . 0.9300 ?
C11 C12 . 1.367(6) ?
C11 H11 . 0.9300 ?
C1 C6 . 1.398(7) ?
C5 C6 . 1.356(8) ?
C5 C4 . 1.404(8) ?
C5 H5 . 0.9300 ?
C4 H4 . 0.9300 ?
C12 H12 . 0.9300 ?
C6 H6 . 0.9300 ?

loop_
_geom_hbond_atom_site_label_D
_geom_hbond_atom_site_label_H
_geom_hbond_atom_site_label_A
_geom_hbond_site_symmetry_A
_geom_hbond_distance_DH
_geom_hbond_distance_HA
_geom_hbond_distance_DA
_geom_hbond_angle_DHA
C8 H8B N2 1_655 1.03(5) 2.55(5) 3.570(8) 171(4)
C12 H12 Cg2 3_575 0.93 2.66 3.559(5) 162

loop_
_geom_torsion_atom_site_label_1
_geom_torsion_atom_site_label_2
_geom_torsion_atom_site_label_3
_geom_torsion_atom_site_label_4
_geom_torsion_site_symmetry_1
_geom_torsion_site_symmetry_2
_geom_torsion_site_symmetry_3
_geom_torsion_site_symmetry_4
_geom_torsion
_geom_torsion_publ_flag
C7 N1 C2 C3 . . . . 177.5(5) ?
C8 N1 C2 C3 . . . . -2.7(7) ?
C7 N1 C2 C1 . . . . 0.4(4) ?
C8 N1 C2 C1 . . . . -179.8(4) ?
C2 N1 C7 N2 . . . . 0.5(5) ?
C8 N1 C7 N2 . . . . -179.2(4) ?
N1 C7 N2 C1 . . . . -1.2(5) ?
N1 C2 C3 C4 . . . . -177.3(4) ?
C1 C2 C3 C4 . . . . -0.7(7) ?
C11 C10 C9 C14 . . . . 0.0(7) ?
C11 C10 C9 C8 . . . . -179.2(5) ?
C10 C9 C14 C13 . . . . -0.6(7) ?
C8 C9 C14 C13 . . . . 178.5(5) ?
C7 N1 C8 C9 . . . . 106.1(5) ?
C2 N1 C8 C9 . . . . -73.7(6) ?
C10 C9 C8 N1 . . . . -64.3(6) ?
C14 C9 C8 N1 . . . . 116.5(6) ?
C9 C14 C13 C12 . . . . 0.5(8) ?
C9 C10 C11 C12 . . . . 0.8(7) ?
C7 N2 C1 C6 . . . . -178.1(4) ?
C7 N2 C1 C2 . . . . 1.5(5) ?
C3 C2 C1 N2 . . . . -178.6(4) ?
N1 C2 C1 N2 . . . . -1.2(5) ?
C3 C2 C1 C6 . . . . 1.1(6) ?
N1 C2 C1 C6 . . . . 178.5(4) ?
C2 C3 C4 C5 . . . . 0.8(7) ?
C6 C5 C4 C3 . . . . -1.4(8) ?
C10 C11 C12 C13 . . . . -0.9(7) ?
C14 C13 C12 C11 . . . . 0.3(7) ?
C4 C5 C6 C1 . . . . 1.8(8) ?
N2 C1 C6 C5 . . . . 178.0(5) ?
C2 C1 C6 C5 . . . . -1.6(7) ?

loop_
_cod_related_entry_id
_cod_related_entry_database
_cod_related_entry_code
1 ChemSpider 489738
